data_9004191
loop_
_publ_author_name
'Blasi, A.'
'De Pol Blasi, C.'
'Zanazzi, P. F.'

_publ_section_title
;A re-examination of the Pellotsalo microcline: Mineralogical implications and
 genetic considerations
;
_journal_name_full 'The Canadian Mineralogist'
_journal_page_first 527
_journal_page_last 537
_journal_volume 25
_journal_year 1987
_chemical_formula_sum 'Al K0.95 Na0.05 O8 Si3'
_chemical_name_mineral Microcline
_space_group_IT_number 2
_symmetry_space_group_name_Hall '-P 1 (1/2*x+1/2*y,1/2*x-1/2*y,-z)'
_symmetry_space_group_name_H-M 'C -1'
_cell_angle_alpha 90.6
_cell_angle_beta 115.9
_cell_angle_gamma 87.7
_cell_length_a 8.5714
_cell_length_b 12.9646
_cell_length_c 7.2217
_cell_formula_units_Z 4
_cell_volume 721.300
_database_code_amcsd 0005216
_exptl_crystal_density_diffrn 2.556
_cod_original_formula_sum '(K.95 Na.05) Al Si3 O8'
_cod_database_code 9004191

loop_
_space_group_symop_operation_xyz
x,y,z
1/2+x,1/2+y,z
-x,-y,-z
1/2-x,1/2-y,-z

loop_
_atom_site_aniso_label
_atom_site_aniso_U_11
_atom_site_aniso_U_22
_atom_site_aniso_U_33
_atom_site_aniso_U_12
_atom_site_aniso_U_13
_atom_site_aniso_U_23
K 0.01450 0.02280 0.02360 0.00050 0.00700 0.00000
Na 0.01450 0.02280 0.02360 0.00050 0.00700 0.00000
Al 0.00920 0.00770 0.00770 -0.00190 0.00400 0.00080
Si1 0.00920 0.00780 0.00660 0.00070 0.00450 0.00070
Si2 0.00840 0.00560 0.00830 -0.00110 0.00420 0.00080
Si3 0.00770 0.00660 0.00860 -0.00020 0.00400 0.00090
O1 0.01800 0.01340 0.00850 -0.00080 0.00700 0.00220
O2 0.01060 0.00580 0.01310 0.00060 0.00360 0.00080
O3 0.01390 0.01900 0.01870 -0.00480 0.01050 0.00020
O4 0.01470 0.02030 0.01790 0.00450 0.01100 0.00170
O5 0.01100 0.01050 0.01450 -0.00340 0.00510 0.00000
O6 0.01220 0.00980 0.01400 0.00180 0.00790 0.00230
O7 0.01620 0.01340 0.00930 0.00190 0.00320 0.00310
O8 0.01570 0.01570 0.00930 -0.00470 0.00150 0.00080

loop_
_atom_site_label
_atom_site_fract_x
_atom_site_fract_y
_atom_site_fract_z
_atom_site_occupancy
K 0.28260 0.99280 0.13670 0.95000
Na 0.28260 0.99280 0.13670 0.05000
Al 0.01000 0.18770 0.21700 1.00000
Si1 0.00980 0.81960 0.23230 1.00000
Si2 0.71110 0.12040 0.34010 1.00000
Si3 0.70570 0.88560 0.35050 1.00000
O1 0.00070 0.14480 0.98290 1.00000
O2 0.63650 0.00550 0.28570 1.00000
O3 0.82120 0.14770 0.21990 1.00000
O4 0.83190 0.85730 0.24010 1.00000
O5 0.03530 0.32000 0.25110 1.00000
O6 0.03810 0.69550 0.27020 1.00000
O7 0.19030 0.12290 0.40550 1.00000
O8 0.17540 0.87450 0.41180 1.00000

loop_
_cod_related_entry_id
_cod_related_entry_database
_cod_related_entry_code
1 AMCSD 0005216
